data_9011223
loop_
_publ_author_name
'Ginderow, D.'
'Cesbron, F.'

_publ_section_title
;
 Structure de la mapimite, Zn2Fe3(AsO4)3(OH)4*10H2O
 Note: anisoB's from ICSD
;
_journal_name_full 'Acta Crystallographica, Section B'
_journal_page_first 1040
_journal_page_last 1043
_journal_paper_doi 10.1107/S0567740881005025
_journal_volume 37
_journal_year 1981
_chemical_compound_source 'Ojuela, Mapimi, Durango, Mexico'
_chemical_formula_sum 'As3 Fe3 H24 O26 Zn2'
_chemical_name_mineral Mapimite
_space_group_IT_number 8
_symmetry_space_group_name_Hall 'C -2y'
_symmetry_space_group_name_H-M 'C 1 m 1'
_cell_angle_alpha 90
_cell_angle_beta 107.74
_cell_angle_gamma 90
_cell_formula_units_Z 2
_cell_length_a 11.415
_cell_length_b 11.259
_cell_length_c 8.661
_cell_volume 1060.194
_database_code_amcsd 0009743
_exptl_crystal_density_diffrn 3.017
_cod_original_formula_sum 'Zn2 Fe3 As3 O26 H24'
_cod_database_code 9011223

loop_
_space_group_symop_operation_xyz
x,y,z
1/2+x,1/2+y,z
x,-y,z
1/2+x,1/2-y,z

loop_
_atom_site_aniso_label
_atom_site_aniso_U_11
_atom_site_aniso_U_22
_atom_site_aniso_U_33
_atom_site_aniso_U_12
_atom_site_aniso_U_13
_atom_site_aniso_U_23
Zn1 0.00898 0.01092 0.00448 0.00000 0.00045 0.00000
Zn2 0.00958 0.02183 0.00517 0.00000 -0.00045 0.00000
Fe1 0.00599 0.00835 0.00069 0.00000 0.00091 0.00000
Fe2 0.00599 0.00706 0.00103 -0.00062 0.00045 -0.00047
As1 0.00898 0.01092 0.00034 0.00000 -0.00045 0.00000
As2 0.00539 0.00706 0.00345 -0.00186 0.00091 -0.00094
O1 0.00898 0.02569 0.00379 0.00000 -0.00227 0.00000
O2 0.01258 0.02569 0.00034 0.00000 0.00045 0.00000
O3 0.02216 0.01156 0.00034 -0.00248 0.00091 -0.00141
O4 0.00778 0.01092 0.00827 0.00310 -0.00227 -0.00282
O5 0.01377 0.01798 0.00931 -0.00682 0.00818 -0.00565
O6 0.01018 0.01028 0.00862 0.00248 0.00500 0.00518
O7 0.01018 0.01092 0.01138 -0.00186 -0.00045 0.00471
O-H1 0.00359 0.01092 0.00448 0.00000 -0.00091 0.00000
O-H2 0.00719 0.00771 0.00276 0.00000 0.00227 0.00000
O-H3 0.01198 0.01028 0.00276 -0.00558 0.00227 -0.00235
Wat11 0.04132 0.06165 0.00517 0.00000 -0.00136 0.00000
Wat12 0.01796 0.03339 0.01241 0.00000 -0.00182 0.00000
Wat13 0.01557 0.02633 0.01172 0.00558 0.00409 0.00376
Wat14 0.02156 0.08541 0.02517 0.00000 0.01409 0.00000
Wat15 0.02036 0.08670 0.03275 0.00000 0.00500 0.00000
Wat16 0.25989 0.24018 0.03378 -0.16000 -0.03771 0.06258
Wat17 0.18504 0.17018 0.22649 0.02108 -0.00318 -0.05929

loop_
_atom_site_label
_atom_site_fract_x
_atom_site_fract_y
_atom_site_fract_z
_atom_site_U_iso_or_equiv
_atom_site_type_symbol
_atom_site_attached_hydrogens
Zn1 0.29700 0.00000 0.62270 0.00887 Zn 0
Zn2 0.75280 0.00000 0.67550 0.01267 Zn 0
Fe1 0.01710 0.00000 0.63340 0.00507 Fe 0
Fe2 0.08390 0.14170 0.35080 0.00507 Fe 0
As1 0.00000 0.00000 0.00000 0.00760 As 0
As2 0.86160 0.24330 0.48640 0.00633 As 0
O1 0.84920 0.00000 0.90650 0.01267 O 0
O2 0.08100 0.00000 0.86670 0.01267 O 0
O3 0.03780 0.12460 0.11450 0.01267 O 0
O4 0.71240 0.24050 0.37290 0.00887 O 0
O5 0.94820 0.24490 0.35840 0.01646 O 0
O6 0.88320 0.12040 0.60360 0.01140 O 0
O7 0.90040 0.36120 0.60790 0.01140 O 0
O-H1 0.97910 0.00000 0.37710 0.00633 O 1
O-H2 0.20280 0.00000 0.37710 0.00633 O 1
O-H3 0.14070 0.11810 0.60420 0.00887 O 1
Wat11 0.34730 0.00000 0.86780 0.03673 O 2
Wat12 0.63980 0.00000 0.43920 0.02153 O 2
Wat13 0.64910 0.14180 0.72300 0.02026 O 2
Wat14 0.37710 0.00000 0.22540 0.04939 O 2
Wat15 0.74300 0.00000 0.16340 0.04939 O 2
Wat16 0.25590 0.24130 0.01510 0.17985 O 2
Wat17 0.03910 0.35450 0.02340 0.20771 O 2

loop_
_cod_changelog_entry_id
_cod_changelog_entry_author
_cod_changelog_entry_date
_cod_changelog_entry_text
1
;cod-tools version 3.8.0
Id: cif_guess_AMCSD_atom_types 9574 2023-05-10 09:00:05Z saulius
;
2023-05-10T18:53:03+03:00
;Derived atom types and hydrogen counts
from atom names that follow the AMCSD naming convention
(Wat == water, O-H == hydroxyl).
;
2
;cod-tools version 3.10.1
Id: cif_fix_AMCSD_aniso_labels 10200 2024-08-01 14:09:44Z saulius
;
2024-08-02T12:21:39+03:00
;Changed the following '_atom_site_aniso_label' values:
'OH1' -> 'O-H1'
'OH2' -> 'O-H2'
'OH3' -> 'O-H3'
;

loop_
_cod_related_entry_id
_cod_related_entry_database
_cod_related_entry_code
1 AMCSD 0009743
